data_7019579
loop_
_publ_author_name
'Saines, Paul J.'
'Tan, Jin-Chong'
'Yeung, Hamish H.-M.'
'Barton, Phillip T.'
'Cheetham, Anthony K.'

_publ_section_title
;
 Layered inorganic-organic frameworks based on the 2,2-dimethylsuccinate
 ligand: structural diversity and its effect on nanosheet exfoliation and
 magnetic properties.
;
_journal_issue 28
_journal_name_full 'Dalton transactions (Cambridge, England : 2003)'
_journal_page_first 8585
_journal_page_last 8593
_journal_paper_doi 10.1039/c2dt30648d
_journal_volume 41
_journal_year 2012
_chemical_compound_source 'synthesis as described'
_chemical_formula_moiety 'C12 H18 Co3 O10'
_chemical_formula_sum 'C12 H18 Co3 O10'
_chemical_formula_weight 499.0632
_chemical_name_systematic
;
?
;
_space_group_IT_number 2
_symmetry_cell_setting triclinic
_symmetry_Int_Tables_number 2
_symmetry_space_group_name_Hall '-P 1'
_symmetry_space_group_name_H-M 'P -1'
_atom_sites_solution_hydrogens geom
_atom_sites_solution_primary heavy
_atom_sites_solution_secondary difmap
_audit_creation_date 2011-04-26T17:39:00-00:00
_audit_creation_method 'WinGX routine CIF_UPDATE'
_cell_angle_alpha 73.604(5)
_cell_angle_beta 81.487(4)
_cell_angle_gamma 84.066(3)
_cell_formula_units_Z 2
_cell_length_a 5.7864(2)
_cell_length_b 12.1514(6)
_cell_length_c 12.1524(7)
_cell_measurement_reflns_used 4276
_cell_measurement_temperature 121(2)
_cell_measurement_theta_max 29.2461
_cell_measurement_theta_min 3.4604
_cell_measurement_wavelength 0.71073
_cell_volume 808.98(7)
_computing_cell_refinement 'CrysAlisPro (Oxford Diffraction Ltd, 2010)'
_computing_data_collection 'CrysAlisPro (Oxford Diffraction Ltd, 2010)'
_computing_data_reduction 'CrysAlisPro (Oxford Diffraction Ltd, 2010)'
_computing_molecular_graphics 'Diamond (Brandenburg 1997)'
_computing_publication_material 'WinGX publication routines (Farrugia, 1999)'
_computing_structure_refinement 'SHELXL-97 (Sheldrick, 1997)'
_computing_structure_solution 'DIRDIF-2008 (Beurskens, 2008)'
_diffrn_ambient_temperature 121(2)
_diffrn_detector_area_resol_mean 16.1183
_diffrn_measured_fraction_theta_full 0.994
_diffrn_measured_fraction_theta_max 0.84
_diffrn_measurement_device_type 'Xcalibur, Eos, Gemini ultra'
_diffrn_measurement_method '\w scans'
_diffrn_radiation_monochromator graphite
_diffrn_radiation_source 'Enhance (Mo) X-ray Source'
_diffrn_radiation_type MoK\a
_diffrn_radiation_wavelength 0.71073
_diffrn_reflns_av_R_equivalents 0.0289
_diffrn_reflns_av_unetI/netI 0.0449
_diffrn_reflns_limit_h_max 7
_diffrn_reflns_limit_h_min -7
_diffrn_reflns_limit_k_max 15
_diffrn_reflns_limit_k_min -16
_diffrn_reflns_limit_l_max 16
_diffrn_reflns_limit_l_min -16
_diffrn_reflns_number 7261
_diffrn_reflns_theta_full 26.32
_diffrn_reflns_theta_max 29.31
_diffrn_reflns_theta_min 3.47
_exptl_absorpt_coefficient_mu 3.092
_exptl_absorpt_correction_T_max 0.876
_exptl_absorpt_correction_T_min 0.554
_exptl_absorpt_correction_type analytical
_exptl_absorpt_process_details
;
CrysAlisPro, Oxford Diffraction Ltd.,
Version 1.171.34.44 (release 25-10-2010 CrysAlis171 .NET)
(compiled Oct 25 2010,18:11:34)
Analytical numeric absorption correction using a multifaceted crystal
model based on expressions derived by R.C. Clark & J.S. Reid.
(Clark, R. C. & Reid, J. S. (1995). Acta Cryst. A51, 887-897)
;
_exptl_crystal_colour purple
_exptl_crystal_density_diffrn 2.049
_exptl_crystal_density_method 'not measured'
_exptl_crystal_description blade
_exptl_crystal_F_000 502
_exptl_crystal_size_max 0.398
_exptl_crystal_size_mid 0.105
_exptl_crystal_size_min 0.057
_refine_diff_density_max 2.155
_refine_diff_density_min -0.852
_refine_diff_density_rms 0.182
_refine_ls_extinction_method none
_refine_ls_goodness_of_fit_ref 1.147
_refine_ls_hydrogen_treatment mixed
_refine_ls_matrix_type full
_refine_ls_number_parameters 239
_refine_ls_number_reflns 3706
_refine_ls_number_restraints 2
_refine_ls_restrained_S_all 1.146
_refine_ls_R_factor_all 0.0637
_refine_ls_R_factor_gt 0.0533
_refine_ls_shift/su_max 0.001
_refine_ls_shift/su_mean 0
_refine_ls_structure_factor_coef Fsqd
_refine_ls_weighting_details 'calc w=1/[\s^2^(Fo^2^)+(0.0451P)^2^+7.2123P] where P=(Fo^2^+2Fc^2^)/3'
_refine_ls_weighting_scheme calc
_refine_ls_wR_factor_gt 0.137
_refine_ls_wR_factor_ref 0.1432
_reflns_number_gt 3140
_reflns_number_total 3706
_reflns_threshold_expression >2sigma(I)
_cod_data_source_file c2dt30648d.txt
_cod_data_source_block CoDMS2
_cod_database_code 7019579

loop_
_symmetry_equiv_pos_as_xyz
'x, y, z'
'-x, -y, -z'

loop_
_atom_site_label
_atom_site_type_symbol
_atom_site_fract_x
_atom_site_fract_y
_atom_site_fract_z
_atom_site_U_iso_or_equiv
_atom_site_adp_type
_atom_site_occupancy
_atom_site_symmetry_multiplicity
_atom_site_calc_flag
_atom_site_refinement_flags
Co3 Co 0.77042(12) 0.75215(6) 0.94655(6) 0.01176(18) Uani 1 1 d .
O12 O 1.1400(7) 0.9706(3) 1.1540(3) 0.0153(8) Uani 1 1 d .
O4 O 1.3520(7) 0.5832(3) 0.8511(3) 0.0142(8) Uani 1 1 d .
O3 O 1.1075(7) 0.7179(3) 0.9049(3) 0.0139(8) Uani 1 1 d .
C2 C 1.0225(9) 0.5714(5) 0.6993(4) 0.0120(10) Uani 1 1 d .
C6 C 1.1895(9) 0.6589(4) 0.8325(4) 0.0091(9) Uani 1 1 d .
C5 C 1.0861(9) 0.6826(4) 0.7218(5) 0.0133(10) Uani 1 1 d .
H5A H 1.1997 0.7220 0.6570 0.016 Uiso 1 1 calc R
H5B H 0.9435 0.7348 0.7248 0.016 Uiso 1 1 calc R
C3 C 1.2298(10) 0.5095(5) 0.6437(5) 0.0156(11) Uani 1 1 d .
H3A H 1.2912 0.5605 0.5693 0.023 Uiso 1 1 calc R
H3B H 1.1787 0.4401 0.6311 0.023 Uiso 1 1 calc R
H3C H 1.3527 0.4882 0.6948 0.023 Uiso 1 1 calc R
C4 C 0.8300(11) 0.6044(5) 0.6183(5) 0.0206(12) Uani 1 1 d .
H4A H 0.6951 0.6432 0.6541 0.031 Uiso 1 1 calc R
H4B H 0.7815 0.5348 0.6048 0.031 Uiso 1 1 calc R
H4C H 0.8912 0.6562 0.5444 0.031 Uiso 1 1 calc R
C11 C 1.2766(9) 0.8917(4) 1.2055(5) 0.0116(10) Uani 1 1 d .
C12 C 1.3749(9) 0.9100(5) 1.3102(5) 0.0124(10) Uani 1 1 d .
C13 C 1.1847(10) 0.9701(5) 1.3794(5) 0.0181(11) Uani 1 1 d .
H13A H 1.0525 0.9212 1.4092 0.027 Uiso 1 1 calc R
H13B H 1.1310 1.0437 1.3290 0.027 Uiso 1 1 calc R
H13C H 1.2493 0.9839 1.4442 0.027 Uiso 1 1 calc R
C14 C 1.4543(11) 0.7943(5) 1.3897(5) 0.0202(12) Uani 1 1 d .
H14A H 1.5813 0.7570 1.3474 0.030 Uiso 1 1 calc R
H14B H 1.3222 0.7449 1.4154 0.030 Uiso 1 1 calc R
H14C H 1.5103 0.8071 1.4571 0.030 Uiso 1 1 calc R
C15 C 0.4072(9) 1.0185(5) 0.7347(5) 0.0131(10) Uani 1 1 d .
H15A H 0.2748 1.0690 0.7579 0.016 Uiso 1 1 calc R
H15B H 0.3645 0.9930 0.6702 0.016 Uiso 1 1 calc R
O13 O 0.5921(7) 0.8371(3) 0.8189(3) 0.0150(8) Uani 1 1 d .
C16 C 0.4366(9) 0.9146(4) 0.8349(4) 0.0091(9) Uani 1 1 d .
C1 C 1.0892(9) 0.5078(5) 1.1872(5) 0.0121(10) Uani 1 1 d .
Co1 Co 0.5000 0.5000 1.0000 0.0085(2) Uani 1 2 d S
O1 O 1.1923(6) 0.4590(3) 1.1126(3) 0.0152(8) Uani 1 1 d .
Co2 Co 1.22110(12) 0.74628(6) 1.05384(6) 0.00974(18) Uani 1 1 d .
O2 O 1.0699(7) 0.6141(3) 1.1762(3) 0.0154(8) Uani 1 1 d .
O11 O 1.3429(7) 0.8003(3) 1.1783(3) 0.0157(8) Uani 1 1 d .
Co4 Co 0.0000 1.0000 1.0000 0.0089(2) Uani 1 2 d S
O14 O 0.3148(6) 0.9077(3) 0.9318(3) 0.0120(7) Uani 1 1 d .
O2H O 0.8845(6) 0.8359(3) 1.0478(3) 0.0107(7) Uani 1 1 d D
H2H H 0.798(10) 0.816(6) 1.112(3) 0.016 Uiso 1 1 d D
O1H O 0.5395(6) 0.6497(3) 1.0464(3) 0.0107(7) Uani 1 1 d D
H1H H 0.593(11) 0.625(5) 1.110(3) 0.016 Uiso 1 1 d D

loop_
_atom_site_aniso_label
_atom_site_aniso_U_11
_atom_site_aniso_U_22
_atom_site_aniso_U_33
_atom_site_aniso_U_23
_atom_site_aniso_U_13
_atom_site_aniso_U_12
Co3 0.0064(3) 0.0143(4) 0.0149(4) -0.0039(3) -0.0017(3) -0.0016(3)
O12 0.0174(19) 0.0120(18) 0.019(2) -0.0057(15) -0.0084(16) 0.0026(15)
O4 0.0123(18) 0.0136(18) 0.0179(19) -0.0066(15) -0.0048(15) 0.0048(15)
O3 0.0099(17) 0.0148(19) 0.019(2) -0.0086(16) -0.0029(15) 0.0013(14)
C2 0.014(2) 0.014(2) 0.008(2) -0.0026(19) -0.002(2) -0.003(2)
C6 0.011(2) 0.007(2) 0.010(2) -0.0010(18) -0.0001(19) -0.0057(18)
C5 0.013(2) 0.011(2) 0.014(3) -0.002(2) -0.001(2) -0.001(2)
C3 0.015(3) 0.014(3) 0.018(3) -0.006(2) 0.003(2) 0.000(2)
C4 0.020(3) 0.021(3) 0.021(3) -0.002(2) -0.008(2) -0.005(2)
C11 0.010(2) 0.011(2) 0.013(2) -0.0012(19) -0.001(2) -0.0031(19)
C12 0.013(2) 0.015(3) 0.010(2) -0.005(2) -0.001(2) -0.002(2)
C13 0.017(3) 0.021(3) 0.016(3) -0.006(2) -0.001(2) 0.000(2)
C14 0.028(3) 0.015(3) 0.017(3) -0.001(2) -0.010(2) 0.001(2)
C15 0.010(2) 0.014(2) 0.017(3) -0.006(2) -0.001(2) -0.0024(19)
O13 0.0115(18) 0.0151(19) 0.018(2) -0.0056(16) -0.0008(15) 0.0008(15)
C16 0.007(2) 0.008(2) 0.013(2) -0.0043(19) -0.0002(19) -0.0025(18)
C1 0.006(2) 0.018(3) 0.014(3) -0.005(2) -0.0018(19) -0.0015(19)
Co1 0.0041(4) 0.0113(5) 0.0098(5) -0.0028(4) -0.0012(4) 0.0010(3)
O1 0.0084(17) 0.0158(19) 0.021(2) -0.0039(16) -0.0024(15) 0.0000(15)
Co2 0.0078(3) 0.0091(3) 0.0125(4) -0.0033(3) -0.0013(3) -0.0002(2)
O2 0.0152(19) 0.0135(19) 0.0153(19) -0.0024(15) 0.0026(15) -0.0017(15)
O11 0.0175(19) 0.0133(19) 0.019(2) -0.0068(16) -0.0080(16) 0.0030(15)
Co4 0.0052(4) 0.0111(5) 0.0101(5) -0.0021(4) -0.0016(4) 0.0006(3)
O14 0.0098(17) 0.0098(17) 0.0160(19) -0.0040(14) 0.0007(15) -0.0002(14)
O2H 0.0088(17) 0.0088(17) 0.0146(18) -0.0035(14) 0.0000(14) -0.0032(13)
O1H 0.0109(17) 0.0108(17) 0.0113(18) -0.0037(14) -0.0025(14) -0.0015(14)

loop_
_atom_type_symbol
_atom_type_description
_atom_type_scat_dispersion_real
_atom_type_scat_dispersion_imag
_atom_type_scat_source
C C 0.0033 0.0016 'International Tables Vol C Tables 4.2.6.8 and 6.1.1.4'
H H 0 0 'International Tables Vol C Tables 4.2.6.8 and 6.1.1.4'
Co Co 0.3494 0.9721 'International Tables Vol C Tables 4.2.6.8 and 6.1.1.4'
O O 0.0106 0.006 'International Tables Vol C Tables 4.2.6.8 and 6.1.1.4'

loop_
_geom_angle_atom_site_label_1
_geom_angle_atom_site_label_2
_geom_angle_atom_site_label_3
_geom_angle
_geom_angle_site_symmetry_1
_geom_angle_site_symmetry_3
O1H Co3 O13 101.67(16) . .
O1H Co3 O3 128.70(16) . .
O13 Co3 O3 116.59(17) . .
O1H Co3 O2H 106.03(15) . .
O13 Co3 O2H 120.25(16) . .
O3 Co3 O2H 83.73(15) . .
C11 O12 Co4 132.7(4) . 1_655
C6 O4 Co1 131.7(4) . 1_655
C6 O3 Co3 123.8(3) . .
C6 O3 Co2 135.3(3) . .
Co3 O3 Co2 96.49(16) . .
C3 C2 C1 111.4(4) . 2_767
C3 C2 C5 113.2(4) . .
C1 C2 C5 109.4(4) 2_767 .
C3 C2 C4 109.0(5) . .
C1 C2 C4 105.9(4) 2_767 .
C5 C2 C4 107.6(4) . .
O4 C6 O3 122.6(5) . .
O4 C6 C5 118.5(5) . .
O3 C6 C5 118.9(5) . .
C6 C5 C2 111.9(4) . .
O11 C11 O12 125.7(5) . .
O11 C11 C12 117.0(5) . .
O12 C11 C12 117.2(5) . .
C14 C12 C13 108.9(5) . .
C14 C12 C11 110.4(4) . .
C13 C12 C11 109.7(4) . .
C14 C12 C15 107.5(5) . 2_777
C13 C12 C15 111.6(4) . 2_777
C11 C12 C15 108.6(4) . 2_777
C16 C15 C12 115.2(4) . 2_777
C16 O13 Co3 119.2(3) . .
O14 C16 O13 122.2(5) . .
O14 C16 C15 120.6(5) . .
O13 C16 C15 117.2(5) . .
O2 C1 O1 125.8(5) . .
O2 C1 C2 117.9(5) . 2_767
O1 C1 C2 116.3(5) . 2_767
O4 Co1 O4 179.999(2) 1_455 2_767
O4 Co1 O1 81.38(15) 1_455 2_767
O4 Co1 O1 98.62(15) 2_767 2_767
O4 Co1 O1 98.62(15) 1_455 1_455
O4 Co1 O1 81.38(15) 2_767 1_455
O1 Co1 O1 179.999(1) 2_767 1_455
O4 Co1 O1H 95.50(15) 1_455 .
O4 Co1 O1H 84.50(15) 2_767 .
O1 Co1 O1H 85.19(15) 2_767 .
O1 Co1 O1H 94.81(15) 1_455 .
O4 Co1 O1H 84.50(15) 1_455 2_667
O4 Co1 O1H 95.50(15) 2_767 2_667
O1 Co1 O1H 94.81(15) 2_767 2_667
O1 Co1 O1H 85.19(15) 1_455 2_667
O1H Co1 O1H 179.999(1) . 2_667
C1 O1 Co1 129.2(3) . 1_655
O2 Co2 O11 90.69(16) . .
O2 Co2 O1H 91.30(15) . 1_655
O11 Co2 O1H 85.74(15) . 1_655
O2 Co2 O2H 88.12(15) . .
O11 Co2 O2H 100.77(15) . .
O1H Co2 O2H 173.48(14) 1_655 .
O2 Co2 O3 98.70(16) . .
O11 Co2 O3 170.27(16) . .
O1H Co2 O3 96.53(14) 1_655 .
O2H Co2 O3 77.15(14) . .
O2 Co2 O14 167.92(15) . 1_655
O11 Co2 O14 88.25(15) . 1_655
O1H Co2 O14 100.61(14) 1_655 1_655
O2H Co2 O14 80.27(14) . 1_655
O3 Co2 O14 82.03(15) . 1_655
C1 O2 Co2 131.2(4) . .
C11 O11 Co2 125.7(3) . .
O2H Co4 O2H 180.000(1) 2_677 1_455
O2H Co4 O12 91.50(15) 2_677 2_677
O2H Co4 O12 88.50(15) 1_455 2_677
O2H Co4 O12 88.50(15) 2_677 1_455
O2H Co4 O12 91.50(15) 1_455 1_455
O12 Co4 O12 179.998(2) 2_677 1_455
O2H Co4 O14 99.57(14) 2_677 .
O2H Co4 O14 80.43(14) 1_455 .
O12 Co4 O14 90.74(15) 2_677 .
O12 Co4 O14 89.26(15) 1_455 .
O2H Co4 O14 80.43(14) 2_677 2_577
O2H Co4 O14 99.57(14) 1_455 2_577
O12 Co4 O14 89.26(15) 2_677 2_577
O12 Co4 O14 90.74(15) 1_455 2_577
O14 Co4 O14 180.000(1) . 2_577
C16 O14 Co2 123.4(3) . 1_455
C16 O14 Co4 136.9(3) . .
Co2 O14 Co4 91.57(14) 1_455 .
Co3 O2H Co4 127.78(19) . 1_655
Co3 O2H Co2 95.38(15) . .
Co4 O2H Co2 96.86(15) 1_655 .
Co3 O1H Co2 107.25(17) . 1_455
Co3 O1H Co1 116.28(18) . .
Co2 O1H Co1 110.49(16) 1_455 .

loop_
_geom_bond_atom_site_label_1
_geom_bond_atom_site_label_2
_geom_bond_distance
_geom_bond_site_symmetry_2
Co3 O1H 1.954(4) .
Co3 O13 1.972(4) .
Co3 O3 1.973(4) .
Co3 O2H 2.018(4) .
O12 C11 1.259(6) .
O12 Co4 2.073(4) 1_655
O4 C6 1.244(6) .
O4 Co1 2.068(4) 1_655
O3 C6 1.295(6) .
O3 Co2 2.139(4) .
C2 C3 1.523(7) .
C2 C1 1.537(7) 2_767
C2 C5 1.543(7) .
C2 C4 1.543(7) .
C6 C5 1.494(7) .
C11 O11 1.254(7) .
C11 C12 1.547(7) .
C12 C14 1.534(7) .
C12 C13 1.536(8) .
C12 C15 1.548(7) 2_777
C15 C16 1.502(7) .
C15 C12 1.548(7) 2_777
O13 C16 1.269(6) .
C16 O14 1.264(6) .
C1 O2 1.255(7) .
C1 O1 1.265(7) .
C1 C2 1.537(7) 2_767
Co1 O4 2.068(4) 1_455
Co1 O4 2.068(4) 2_767
Co1 O1 2.090(4) 2_767
Co1 O1 2.090(4) 1_455
Co1 O1H 2.094(4) .
Co1 O1H 2.094(4) 2_667
O1 Co1 2.090(4) 1_655
Co2 O2 2.028(4) .
Co2 O11 2.046(4) .
Co2 O1H 2.084(4) 1_655
Co2 O2H 2.132(4) .
Co2 O14 2.163(4) 1_655
Co4 O2H 2.066(4) 2_677
Co4 O2H 2.066(4) 1_455
Co4 O12 2.073(4) 2_677
Co4 O12 2.073(4) 1_455
Co4 O14 2.218(4) .
Co4 O14 2.218(4) 2_577
O14 Co2 2.163(4) 1_455
O2H Co4 2.066(4) 1_655
O1H Co2 2.084(4) 1_455
